data_2104854
loop_
_publ_author_name
'Budesinsky, Milos'
'Cisarova, Ivana'
'Podlaha, Jaroslav'
'Borremans, Frans'
'Martins, Jos\'e C.'
'Waroquier, Michel'
'Pauwels, Ewald'

_publ_section_title
;
 Structures of cyclic dipeptides: an X-ray and computational study of
 <i>cis</i>- and <i>trans</i>-<i>cyclo</i>(Pip-Phe),
 <i>cyclo</i>(Pro-Phe) and their <i>N</i>-methyl derivatives
;
_journal_issue 6
_journal_name_full 'Acta Crystallographica Section B'
_journal_page_first 662
_journal_page_last 677
_journal_paper_doi 10.1107/S0108768110040243
_journal_volume 66
_journal_year 2010
_chemical_formula_moiety 'C15 H18 N2 O2'
_chemical_formula_sum 'C15 H18 N2 O2'
_chemical_formula_weight 258.31
_chemical_name_systematic
;
 ?
;
_space_group_IT_number 96
_symmetry_cell_setting tetragonal
_symmetry_space_group_name_Hall 'P 4nw 2abw'
_symmetry_space_group_name_H-M 'P 43 21 2'
_atom_sites_solution_hydrogens difmap
_atom_sites_solution_primary direct
_atom_sites_solution_secondary difmap
_audit_creation_method SHELXL-97
_cell_angle_alpha 90.00
_cell_angle_beta 90.00
_cell_angle_gamma 90.00
_cell_formula_units_Z 8
_cell_length_a 7.8284(2)
_cell_length_b 7.8284(2)
_cell_length_c 42.8636(9)
_cell_measurement_reflns_used 3032
_cell_measurement_temperature 150(2)
_cell_measurement_theta_max 27.5
_cell_measurement_theta_min 3
_cell_volume 2626.85(11)
_computing_cell_refinement 'COLLECT and DENZO'
_computing_data_collection 'COLLECT (Hooft, 1998) and DENZO (Otwinowski & Minor, 1997)'
_computing_data_reduction 'COLLECT and DENZO'
_computing_structure_refinement 'SHELXL-97 (Sheldrick, 1997)'
_computing_structure_solution 'SIR92 (Altomare et al., 1994)'
_diffrn_ambient_temperature 150(2)
_diffrn_detector_area_resol_mean 9.091
_diffrn_measured_fraction_theta_full 0.994
_diffrn_measured_fraction_theta_max 0.994
_diffrn_measurement_device_type 'Nonius KappaCCD area detector'
_diffrn_measurement_method '\f and \w scans to fill the Ewald sphere'
_diffrn_radiation_monochromator graphite
_diffrn_radiation_source 'fine-focus sealed tube'
_diffrn_radiation_type MoK\a
_diffrn_radiation_wavelength 0.71073
_diffrn_reflns_av_R_equivalents 0.0548
_diffrn_reflns_av_sigmaI/netI 0.0418
_diffrn_reflns_limit_h_max 10
_diffrn_reflns_limit_h_min -10
_diffrn_reflns_limit_k_max 7
_diffrn_reflns_limit_k_min -7
_diffrn_reflns_limit_l_max 55
_diffrn_reflns_limit_l_min -55
_diffrn_reflns_number 24574
_diffrn_reflns_theta_full 27.45
_diffrn_reflns_theta_max 27.45
_diffrn_reflns_theta_min 2.97
_diffrn_standards_number 0
_exptl_absorpt_coefficient_mu 0.088
_exptl_absorpt_correction_type none
_exptl_crystal_colour colourless
_exptl_crystal_density_diffrn 1.306
_exptl_crystal_density_method 'not measured'
_exptl_crystal_description prism
_exptl_crystal_F_000 1104
_exptl_crystal_size_max 0.4
_exptl_crystal_size_mid 0.3
_exptl_crystal_size_min 0.1
_refine_diff_density_max 0.144
_refine_diff_density_min -0.139
_refine_ls_abs_structure_details 'Flack H D (1983), Acta Cryst. A39, 876-881'
_refine_ls_abs_structure_Flack 1.5(14)
_refine_ls_extinction_method none
_refine_ls_goodness_of_fit_ref 1.051
_refine_ls_hydrogen_treatment constr
_refine_ls_matrix_type full
_refine_ls_number_parameters 173
_refine_ls_number_reflns 2994
_refine_ls_number_restraints 0
_refine_ls_restrained_S_all 1.051
_refine_ls_R_factor_all 0.0570
_refine_ls_R_factor_gt 0.0387
_refine_ls_shift/su_max 0.001
_refine_ls_shift/su_mean 0.000
_refine_ls_structure_factor_coef Fsqd
_refine_ls_weighting_details 'calc w=1/[\s^2^(Fo^2^)+(0.0388P)^2^+0.3491P] where P=(Fo^2^+2Fc^2^)/3'
_refine_ls_weighting_scheme calc
_refine_ls_wR_factor_gt 0.0827
_refine_ls_wR_factor_ref 0.0906
_reflns_number_gt 2402
_reflns_number_total 2994
_reflns_threshold_expression I>2\s(I)
_cod_data_source_file so5040.cif
_cod_data_source_block 10a
_cod_database_code 2104854
_cod_database_fobs_code 2104854

loop_
_symmetry_equiv_pos_as_xyz
'x, y, z'
'-x, -y, z+1/2'
'x+1/2, -y+1/2, -z+1/4'
'-x+1/2, y+1/2, -z+3/4'
'-y, -x, -z+1/2'
'y, x, -z'
'y+1/2, -x+1/2, z+1/4'
'-y+1/2, x+1/2, z+3/4'

loop_
_atom_site_type_symbol
_atom_site_label
_atom_site_fract_x
_atom_site_fract_y
_atom_site_fract_z
_atom_site_U_iso_or_equiv
_atom_site_adp_type
_atom_site_calc_flag
_atom_site_refinement_flags
_atom_site_occupancy
_atom_site_disorder_assembly
_atom_site_disorder_group
N N1 0.52102(16) 0.89914(16) 0.77171(3) 0.0303(3) Uani d . 1 . .
C C2 0.3547(2) 0.9272(2) 0.77700(3) 0.0288(3) Uani d . 1 . .
C C3 0.2535(2) 0.78621(19) 0.79282(3) 0.0285(3) Uani d . 1 . .
H H3 0.1491 0.7688 0.7806 0.034 Uiso calc R 1 . .
N N4 0.34033(16) 0.62127(16) 0.79491(3) 0.0291(3) Uani d . 1 . .
C C5 0.5122(2) 0.6021(2) 0.79406(4) 0.0312(4) Uani d . 1 . .
C C6 0.61582(19) 0.7460(2) 0.78063(3) 0.0303(4) Uani d . 1 . .
H H6 0.6708 0.7024 0.7617 0.036 Uiso calc R 1 . .
C C7 0.7568(2) 0.8180(2) 0.80133(4) 0.0348(4) Uani d . 1 . .
H H7A 0.8555 0.7432 0.8016 0.042 Uiso calc R 1 . .
H H7B 0.7167 0.8349 0.8225 0.042 Uiso calc R 1 . .
C C8 0.7992(2) 0.9893(2) 0.78562(4) 0.0393(4) Uani d . 1 . .
H H8A 0.8249 1.0753 0.8012 0.047 Uiso calc R 1 . .
H H8B 0.8974 0.9770 0.7720 0.047 Uiso calc R 1 . .
C C9 0.6419(2) 1.0407(2) 0.76683(4) 0.0407(4) Uani d . 1 . .
H H9A 0.5948 1.1475 0.7744 0.049 Uiso calc R 1 . .
H H9B 0.6697 1.0531 0.7449 0.049 Uiso calc R 1 . .
C C10 0.19918(19) 0.8534(2) 0.82535(3) 0.0315(4) Uani d . 1 . .
H H10A 0.1315 0.9561 0.8226 0.038 Uiso calc R 1 . .
H H10B 0.1272 0.7685 0.8353 0.038 Uiso calc R 1 . .
C C11 0.3475(2) 0.8930(2) 0.84658(3) 0.0295(3) Uani d . 1 . .
C C12 0.4206(2) 1.0551(2) 0.84702(4) 0.0352(4) Uani d . 1 . .
H H12 0.3784 1.1396 0.8339 0.042 Uiso calc R 1 . .
C C13 0.5551(2) 1.0918(3) 0.86676(4) 0.0441(4) Uani d . 1 . .
H H13 0.6024 1.2007 0.8668 0.053 Uiso calc R 1 . .
C C14 0.6198(2) 0.9688(3) 0.88642(4) 0.0470(5) Uani d . 1 . .
H H14 0.7096 0.9946 0.8998 0.056 Uiso calc R 1 . .
C C15 0.5501(2) 0.8069(3) 0.88607(4) 0.0427(4) Uani d . 1 . .
H H15 0.5938 0.7229 0.8992 0.051 Uiso calc R 1 . .
C C16 0.4154(2) 0.7692(2) 0.86631(3) 0.0337(4) Uani d . 1 . .
H H16 0.3696 0.6595 0.8662 0.040 Uiso calc R 1 . .
C C17 0.2369(2) 0.4768(2) 0.80538(4) 0.0380(4) Uani d . 1 . .
H H17A 0.2429 0.4681 0.8277 0.057 Uiso calc R 1 . .
H H17B 0.2795 0.3734 0.7962 0.057 Uiso calc R 1 . .
H H17C 0.1203 0.4939 0.7992 0.057 Uiso calc R 1 . .
O O2 0.28202(15) 1.06203(14) 0.77088(3) 0.0387(3) Uani d . 1 . .
O O5 0.58386(16) 0.46897(15) 0.80183(3) 0.0437(3) Uani d . 1 . .

loop_
_atom_site_aniso_label
_atom_site_aniso_U_11
_atom_site_aniso_U_22
_atom_site_aniso_U_33
_atom_site_aniso_U_12
_atom_site_aniso_U_13
_atom_site_aniso_U_23
N1 0.0288(7) 0.0315(7) 0.0307(6) -0.0035(6) -0.0019(5) 0.0043(6)
C2 0.0285(8) 0.0329(9) 0.0249(7) -0.0029(7) -0.0042(6) 0.0022(6)
C3 0.0252(8) 0.0319(8) 0.0283(7) -0.0019(7) -0.0032(6) 0.0030(6)
N4 0.0292(7) 0.0276(7) 0.0305(6) -0.0032(5) 0.0008(5) 0.0020(5)
C5 0.0330(9) 0.0322(9) 0.0284(8) 0.0029(7) -0.0014(6) -0.0012(7)
C6 0.0275(8) 0.0334(9) 0.0301(7) 0.0035(7) 0.0017(6) 0.0005(7)
C7 0.0266(8) 0.0450(10) 0.0329(8) -0.0013(7) -0.0015(7) 0.0006(7)
C8 0.0313(9) 0.0452(10) 0.0414(9) -0.0082(8) 0.0008(7) -0.0010(8)
C9 0.0352(10) 0.0438(11) 0.0431(9) -0.0131(8) -0.0014(8) 0.0090(8)
C10 0.0251(8) 0.0390(10) 0.0303(8) 0.0006(7) 0.0004(6) 0.0020(7)
C11 0.0243(8) 0.0368(9) 0.0273(7) 0.0019(7) 0.0038(6) -0.0033(7)
C12 0.0312(9) 0.0362(9) 0.0380(9) 0.0022(8) 0.0028(7) -0.0060(7)
C13 0.0318(10) 0.0469(11) 0.0537(10) -0.0047(8) 0.0045(8) -0.0218(9)
C14 0.0292(9) 0.0750(14) 0.0367(9) -0.0001(9) -0.0030(7) -0.0204(10)
C15 0.0354(10) 0.0649(13) 0.0278(8) 0.0099(9) -0.0001(7) 0.0001(8)
C16 0.0302(8) 0.0430(10) 0.0280(7) 0.0024(8) 0.0037(6) 0.0000(7)
C17 0.0417(10) 0.0345(9) 0.0380(8) -0.0104(8) 0.0002(8) 0.0033(7)
O2 0.0355(7) 0.0359(7) 0.0447(6) 0.0015(5) -0.0061(5) 0.0103(6)
O5 0.0424(7) 0.0347(7) 0.0539(7) 0.0057(6) -0.0038(6) 0.0045(6)

loop_
_atom_type_symbol
_atom_type_description
_atom_type_scat_dispersion_real
_atom_type_scat_dispersion_imag
_atom_type_scat_source
C C 0.0033 0.0016 'International Tables Vol C Tables 4.2.6.8 and 6.1.1.4'
H H 0.0000 0.0000 'International Tables Vol C Tables 4.2.6.8 and 6.1.1.4'
N N 0.0061 0.0033 'International Tables Vol C Tables 4.2.6.8 and 6.1.1.4'
O O 0.0106 0.0060 'International Tables Vol C Tables 4.2.6.8 and 6.1.1.4'

loop_
_geom_angle_atom_site_label_1
_geom_angle_atom_site_label_2
_geom_angle_atom_site_label_3
_geom_angle_site_symmetry_1
_geom_angle_site_symmetry_3
_geom_angle
_geom_angle_publ_flag
C2 N1 C6 . . 125.73(13) ?
C2 N1 C9 . . 121.68(14) ?
C6 N1 C9 . . 109.18(12) ?
O2 C2 N1 . . 123.72(14) ?
O2 C2 C3 . . 118.61(14) ?
N1 C2 C3 . . 117.61(14) ?
N4 C3 C2 . . 115.28(13) ?
N4 C3 C10 . . 111.84(12) ?
C2 C3 C10 . . 107.37(13) ?
N4 C3 H3 . . 107.3 ?
C2 C3 H3 . . 107.3 ?
C10 C3 H3 . . 107.3 ?
C5 N4 C3 . . 123.93(13) ?
C5 N4 C17 . . 118.21(14) ?
C3 N4 C17 . . 116.42(13) ?
O5 C5 N4 . . 122.70(16) ?
O5 C5 C6 . . 119.51(15) ?
N4 C5 C6 . . 117.61(14) ?
N1 C6 C5 . . 116.17(12) ?
N1 C6 C7 . . 102.52(13) ?
C5 C6 C7 . . 116.44(13) ?
N1 C6 H6 . . 107.0 ?
C5 C6 H6 . . 107.0 ?
C7 C6 H6 . . 107.0 ?
C6 C7 C8 . . 102.94(13) ?
C6 C7 H7A . . 111.2 ?
C8 C7 H7A . . 111.2 ?
C6 C7 H7B . . 111.2 ?
C8 C7 H7B . . 111.2 ?
H7A C7 H7B . . 109.1 ?
C9 C8 C7 . . 106.69(13) ?
C9 C8 H8A . . 110.4 ?
C7 C8 H8A . . 110.4 ?
C9 C8 H8B . . 110.4 ?
C7 C8 H8B . . 110.4 ?
H8A C8 H8B . . 108.6 ?
N1 C9 C8 . . 104.18(13) ?
N1 C9 H9A . . 110.9 ?
C8 C9 H9A . . 110.9 ?
N1 C9 H9B . . 110.9 ?
C8 C9 H9B . . 110.9 ?
H9A C9 H9B . . 108.9 ?
C11 C10 C3 . . 113.67(13) ?
C11 C10 H10A . . 108.8 ?
C3 C10 H10A . . 108.8 ?
C11 C10 H10B . . 108.8 ?
C3 C10 H10B . . 108.8 ?
H10A C10 H10B . . 107.7 ?
C12 C11 C16 . . 118.00(15) ?
C12 C11 C10 . . 120.84(15) ?
C16 C11 C10 . . 121.16(15) ?
C13 C12 C11 . . 120.76(17) ?
C13 C12 H12 . . 119.6 ?
C11 C12 H12 . . 119.6 ?
C14 C13 C12 . . 120.70(18) ?
C14 C13 H13 . . 119.7 ?
C12 C13 H13 . . 119.7 ?
C13 C14 C15 . . 119.36(17) ?
C13 C14 H14 . . 120.3 ?
C15 C14 H14 . . 120.3 ?
C14 C15 C16 . . 120.26(17) ?
C14 C15 H15 . . 119.9 ?
C16 C15 H15 . . 119.9 ?
C15 C16 C11 . . 120.92(17) ?
C15 C16 H16 . . 119.5 ?
C11 C16 H16 . . 119.5 ?
N4 C17 H17A . . 109.5 ?
N4 C17 H17B . . 109.5 ?
H17A C17 H17B . . 109.5 ?
N4 C17 H17C . . 109.5 ?
H17A C17 H17C . . 109.5 ?
H17B C17 H17C . . 109.5 ?

loop_
_geom_bond_atom_site_label_1
_geom_bond_atom_site_label_2
_geom_bond_site_symmetry_2
_geom_bond_distance
_geom_bond_publ_flag
N1 C2 . 1.340(2) ?
N1 C6 . 1.4607(19) ?
N1 C9 . 1.472(2) ?
C2 O2 . 1.2275(18) ?
C2 C3 . 1.518(2) ?
C3 N4 . 1.4618(19) ?
C3 C10 . 1.550(2) ?
C3 H3 . 0.9800 ?
N4 C5 . 1.354(2) ?
N4 C17 . 1.462(2) ?
C5 O5 . 1.2295(19) ?
C5 C6 . 1.503(2) ?
C6 C7 . 1.524(2) ?
C6 H6 . 0.9800 ?
C7 C8 . 1.537(2) ?
C7 H7A . 0.9700 ?
C7 H7B . 0.9700 ?
C8 C9 . 1.526(2) ?
C8 H8A . 0.9700 ?
C8 H8B . 0.9700 ?
C9 H9A . 0.9700 ?
C9 H9B . 0.9700 ?
C10 C11 . 1.507(2) ?
C10 H10A . 0.9700 ?
C10 H10B . 0.9700 ?
C11 C12 . 1.392(2) ?
C11 C16 . 1.392(2) ?
C12 C13 . 1.381(2) ?
C12 H12 . 0.9300 ?
C13 C14 . 1.376(3) ?
C13 H13 . 0.9300 ?
C14 C15 . 1.380(3) ?
C14 H14 . 0.9300 ?
C15 C16 . 1.385(2) ?
C15 H15 . 0.9300 ?
C16 H16 . 0.9300 ?
C17 H17A . 0.9600 ?
C17 H17B . 0.9600 ?
C17 H17C . 0.9600 ?

loop_
_cod_related_entry_id
_cod_related_entry_database
_cod_related_entry_code
1 ChemSpider 2339893
